data_2106763
loop_
_publ_author_name
'Milinski, N.'
'Culum, Z.'
'Ribar, B.'

_publ_section_title
;
 The crystal structure of manganese nitrate monohydrate
;
_journal_name_full 'Acta Crystallographica B (24,1968-38,1982)'
_journal_page_first 1678
_journal_page_last 1682
_journal_volume 33
_journal_year 1977
_chemical_formula_sum 'H2 Mn N2 O7'
_chemical_name_systematic 'Mn (N O3)2 (H2 O)'
_space_group_IT_number 20
_symmetry_space_group_name_Hall 'C 2c 2'
_symmetry_space_group_name_H-M 'C 2 2 21'
_cell_angle_alpha 90
_cell_angle_beta 90
_cell_angle_gamma 90
_cell_formula_units_Z 8
_cell_length_a 6.115
_cell_length_b 13.244
_cell_length_c 13.087
_cell_volume 1059.878
_citation_journal_id_ASTM ACBCAR
_cod_data_source_file Milinski_ACBCAR_1977_1341.cif
_cod_data_source_block H2Mn1N2O7
_cod_original_formula_sum 'H2 Mn1 N2 O7'
_cod_database_code 2106763

loop_
_symmetry_equiv_pos_as_xyz
x,y,z
-x,-y,z+1/2
x,-y,-z
-x,y,-z+1/2
x+1/2,y+1/2,z
-x+1/2,-y+1/2,z+1/2
x+1/2,-y+1/2,-z
-x+1/2,y+1/2,-z+1/2

loop_
_atom_site_label
_atom_site_type_symbol
_atom_site_fract_x
_atom_site_fract_y
_atom_site_fract_z
_atom_site_occupancy
_atom_site_U_iso_or_equiv
N1 N+5 -0.5482 0.1561 0.5149 1 0.0
N2 N+5 -0.1485 -0.0042 0.3505 1 0.0
O5 O-2 -0.057 0.0749 0.371 1 0.0
Mn2 Mn+2 0.5 -0.1424 0.25 1 0.0
Mn1 Mn+2 0.1604 0 0.5 1 0.0
O7 O-2 -0.2441 0.2426 0.2464 1 0.0
O4 O-2 -0.1067 -0.0812 0.4015 1 0.0
O1 O-2 -0.6177 0.1063 0.5937 1 0.0
O3 O-2 -0.6108 0.1217 0.4302 1 0.0
O6 O-2 -0.2793 -0.0105 0.2768 1 0.0
O2 O-2 -0.4423 0.2321 0.5254 1 0.0
